data_4314174
loop_
_publ_author_name
'Yu-Bin Dong'
'Jun-Yan Cheng'
'Ru-Qi Huang'
'Mark D. Smith'
'Hans-Conrad zur Loye'

_publ_section_title
;
 Self-Assembly of Coordination Polymers from AgX (X = SbF6-, PF6-, and
 CF3SO3-) and Oxadiazole-Containing Ligands
;
_journal_name_full 'Inorganic Chemistry'
_journal_page_first 5699
_journal_page_last 5706
_journal_paper_doi 10.1021/ic034306t
_journal_volume 42
_journal_year 2003
_chemical_formula_sum 'C12 H8 Ag F6 N4 O P'
_chemical_formula_weight 477.06
_chemical_name_systematic
; 
 ? 
;
_space_group_IT_number 14
_symmetry_cell_setting monoclinic
_symmetry_space_group_name_Hall '-P 2ybc'
_symmetry_space_group_name_H-M 'P 1 21/c 1'
_atom_sites_solution_hydrogens geom
_atom_sites_solution_primary direct
_atom_sites_solution_secondary difmap
_audit_creation_method SHELXL-97
_cell_angle_alpha 90.00
_cell_angle_beta 94.6030(10)
_cell_angle_gamma 90.00
_cell_formula_units_Z 4
_cell_length_a 6.6753(3)
_cell_length_b 27.2824(14)
_cell_length_c 8.2932(4)
_cell_measurement_reflns_used 7651
_cell_measurement_temperature 150.0(2)
_cell_measurement_theta_max 26.416
_cell_measurement_theta_min 2.574
_cell_volume 1505.47(13)
_computing_structure_refinement 'SHELXL-97 (Sheldrick, 1997)'
_computing_structure_solution 'SHELXS-97 (Sheldrick, 1990)'
_diffrn_ambient_temperature 150.0(2)
_diffrn_measured_fraction_theta_full 0.995
_diffrn_measured_fraction_theta_max 0.995
_diffrn_radiation_monochromator graphite
_diffrn_radiation_source 'fine-focus sealed tube'
_diffrn_radiation_type MoK\a
_diffrn_radiation_wavelength 0.71073
_diffrn_reflns_av_R_equivalents 0.0298
_diffrn_reflns_av_sigmaI/netI 0.0289
_diffrn_reflns_limit_h_max 8
_diffrn_reflns_limit_h_min -8
_diffrn_reflns_limit_k_max 34
_diffrn_reflns_limit_k_min -34
_diffrn_reflns_limit_l_max 10
_diffrn_reflns_limit_l_min -10
_diffrn_reflns_number 11692
_diffrn_reflns_theta_full 26.42
_diffrn_reflns_theta_max 26.42
_diffrn_reflns_theta_min 1.49
_diffrn_standards_decay_% <1
_exptl_absorpt_coefficient_mu 1.523
_exptl_absorpt_correction_T_max 0.8190
_exptl_absorpt_correction_T_min 0.6928
_exptl_crystal_colour colorless
_exptl_crystal_density_diffrn 2.105
_exptl_crystal_density_method 'not measured'
_exptl_crystal_description parallelipiped
_exptl_crystal_F_000 928
_exptl_crystal_size_max 0.40
_exptl_crystal_size_mid 0.18
_exptl_crystal_size_min 0.06
_refine_diff_density_max 0.608
_refine_diff_density_min -0.331
_refine_diff_density_rms 0.085
_refine_ls_extinction_method none
_refine_ls_goodness_of_fit_ref 1.023
_refine_ls_hydrogen_treatment refU
_refine_ls_matrix_type full
_refine_ls_number_parameters 234
_refine_ls_number_reflns 3079
_refine_ls_number_restraints 0
_refine_ls_restrained_S_all 1.023
_refine_ls_R_factor_all 0.0335
_refine_ls_R_factor_gt 0.0272
_refine_ls_shift/su_max 0.000
_refine_ls_shift/su_mean 0.000
_refine_ls_structure_factor_coef Fsqd
_refine_ls_weighting_details 'calc w=1/[\s^2^(Fo^2^)+(0.0358P)^2^+0.0000P] where P=(Fo^2^+2Fc^2^)/3'
_refine_ls_weighting_scheme calc
_refine_ls_wR_factor_gt 0.0621
_refine_ls_wR_factor_ref 0.0641
_reflns_number_gt 2662
_reflns_number_total 3079
_reflns_threshold_expression >2sigma(I)
_cod_data_source_file ic034306tsi20030718_111823_2.cif
_cod_data_source_block ybd2
_cod_depositor_comments
;
The following automatic conversions were performed:

'_symmetry_cell_setting' value 'Monoclinic' changed to 'monoclinic'
according to the built-in table from CIF Core dictionary named
'cif_core.dic' version 2.4.1 from 2010-06-29.

Automatic conversion script
Id: cif_fix_values 1646 2011-03-28 12:23:43Z adriana 
;
_cod_database_code 4314174

loop_
_symmetry_equiv_pos_as_xyz
'x, y, z'
'-x, y+1/2, -z+1/2'
'-x, -y, -z'
'x, -y-1/2, z-1/2'

loop_
_atom_site_label
_atom_site_type_symbol
_atom_site_fract_x
_atom_site_fract_y
_atom_site_fract_z
_atom_site_U_iso_or_equiv
_atom_site_adp_type
_atom_site_occupancy
_atom_site_symmetry_multiplicity
_atom_site_calc_flag
_atom_site_refinement_flags
_atom_site_disorder_assembly
_atom_site_disorder_group
Ag Ag 0.31338(3) 0.388028(7) 0.09693(3) 0.02199(8) Uani 1 1 d . . .
C1 C 0.4187(4) 0.27809(10) 0.1465(4) 0.0246(6) Uani 1 1 d . . .
H1 H 0.2971 0.2750 0.0795 0.025(8) Uiso 1 1 calc R . .
C2 C 0.5142(4) 0.23594(9) 0.2048(3) 0.0232(6) Uani 1 1 d . . .
H2 H 0.4589 0.2046 0.1788 0.031(8) Uiso 1 1 calc R . .
C3 C 0.6930(4) 0.24044(9) 0.3022(3) 0.0183(5) Uani 1 1 d . . .
C4 C 0.7687(4) 0.28685(9) 0.3381(3) 0.0210(6) Uani 1 1 d . . .
H4 H 0.8909 0.2910 0.4037 0.024(8) Uiso 1 1 calc R . .
C5 C 0.6626(4) 0.32686(10) 0.2763(3) 0.0230(6) Uani 1 1 d . . .
H5 H 0.7136 0.3586 0.3026 0.022(7) Uiso 1 1 calc R . .
C6 C 0.7949(4) 0.19677(9) 0.3697(3) 0.0179(6) Uani 1 1 d . . .
C7 C 0.8300(4) 0.12125(9) 0.4273(3) 0.0180(6) Uani 1 1 d . . .
C8 C 0.6706(4) -0.00361(10) 0.2879(3) 0.0207(6) Uani 1 1 d . . .
H8 H 0.6227 -0.0194 0.1901 0.024(8) Uiso 1 1 calc R . .
C9 C 0.7040(4) 0.04604(10) 0.2850(3) 0.0206(6) Uani 1 1 d . . .
H9 H 0.6758 0.0644 0.1884 0.018(7) Uiso 1 1 calc R . .
C10 C 0.7801(4) 0.06889(9) 0.4272(3) 0.0175(5) Uani 1 1 d . . .
C11 C 0.8106(4) 0.04144(10) 0.5673(3) 0.0182(6) Uani 1 1 d . . .
H11 H 0.8595 0.0563 0.6663 0.020(7) Uiso 1 1 calc R . .
C12 C 0.7682(4) -0.00820(9) 0.5598(3) 0.0186(5) Uani 1 1 d . . .
H12 H 0.7865 -0.0269 0.6565 0.016(7) Uiso 1 1 calc R . .
N1 N 0.4908(3) 0.32339(8) 0.1807(3) 0.0211(5) Uani 1 1 d . . .
N2 N 0.9627(3) 0.19342(8) 0.4577(3) 0.0212(5) Uani 1 1 d . . .
N3 N 0.9863(3) 0.14331(8) 0.4958(3) 0.0199(5) Uani 1 1 d . . .
N4 N 0.7025(3) -0.03115(8) 0.4228(3) 0.0184(5) Uani 1 1 d . . .
O1 O 0.7027(3) 0.15245(6) 0.3439(2) 0.0187(4) Uani 1 1 d . . .
P P 0.82315(11) 0.60987(3) 0.46082(9) 0.02184(17) Uani 1 1 d . . .
F1 F 0.9258(3) 0.60227(6) 0.6415(2) 0.0314(4) Uani 1 1 d . . .
F2 F 0.7212(3) 0.61716(7) 0.2809(2) 0.0372(5) Uani 1 1 d . . .
F3 F 1.0384(3) 0.62360(7) 0.4013(2) 0.0405(5) Uani 1 1 d . . .
F4 F 0.8608(3) 0.55340(7) 0.4238(2) 0.0440(5) Uani 1 1 d . . .
F5 F 0.6090(3) 0.59642(7) 0.5229(2) 0.0376(4) Uani 1 1 d . . .
F6 F 0.7868(3) 0.66627(6) 0.5001(2) 0.0366(4) Uani 1 1 d . . .

loop_
_atom_site_aniso_label
_atom_site_aniso_U_11
_atom_site_aniso_U_22
_atom_site_aniso_U_33
_atom_site_aniso_U_23
_atom_site_aniso_U_13
_atom_site_aniso_U_12
Ag 0.02536(12) 0.01373(12) 0.02639(13) 0.00065(9) -0.00085(8) 0.00270(8)
C1 0.0221(14) 0.0177(14) 0.0324(16) -0.0003(12) -0.0075(12) -0.0002(11)
C2 0.0244(14) 0.0140(13) 0.0301(16) -0.0011(12) -0.0041(12) -0.0012(11)
C3 0.0204(13) 0.0158(13) 0.0187(14) 0.0012(11) 0.0026(10) 0.0008(10)
C4 0.0204(13) 0.0169(14) 0.0253(14) 0.0014(11) -0.0019(11) -0.0012(10)
C5 0.0252(14) 0.0139(13) 0.0298(15) -0.0011(12) 0.0026(12) -0.0016(11)
C6 0.0207(13) 0.0122(13) 0.0210(14) -0.0014(11) 0.0024(11) -0.0022(10)
C7 0.0187(13) 0.0161(13) 0.0192(13) 0.0002(10) 0.0017(10) 0.0039(10)
C8 0.0196(13) 0.0212(14) 0.0207(14) -0.0011(11) -0.0015(11) 0.0004(11)
C9 0.0209(13) 0.0198(14) 0.0209(14) 0.0019(11) 0.0005(11) 0.0020(11)
C10 0.0149(12) 0.0163(13) 0.0217(14) -0.0009(11) 0.0037(10) 0.0020(10)
C11 0.0194(13) 0.0179(13) 0.0174(13) -0.0006(11) 0.0016(10) 0.0023(10)
C12 0.0164(12) 0.0177(13) 0.0219(14) 0.0020(11) 0.0022(10) 0.0014(10)
N1 0.0235(12) 0.0160(11) 0.0235(12) 0.0009(9) 0.0006(9) 0.0002(9)
N2 0.0247(12) 0.0128(11) 0.0256(12) 0.0013(9) -0.0020(10) 0.0002(9)
N3 0.0233(11) 0.0145(11) 0.0211(12) 0.0017(9) -0.0023(9) -0.0009(9)
N4 0.0154(11) 0.0159(11) 0.0237(12) 0.0012(9) 0.0002(9) 0.0013(8)
O1 0.0192(9) 0.0133(9) 0.0231(10) -0.0003(8) -0.0021(7) 0.0001(7)
P 0.0247(4) 0.0230(4) 0.0175(4) -0.0004(3) -0.0005(3) 0.0016(3)
F1 0.0355(10) 0.0382(10) 0.0197(8) 0.0018(7) -0.0030(7) 0.0052(7)
F2 0.0420(11) 0.0465(12) 0.0216(9) 0.0026(8) -0.0059(8) 0.0008(8)
F3 0.0286(10) 0.0596(13) 0.0341(10) 0.0027(9) 0.0078(8) -0.0015(8)
F4 0.0669(13) 0.0248(10) 0.0389(11) -0.0084(8) -0.0036(10) 0.0107(9)
F5 0.0278(9) 0.0512(12) 0.0338(10) 0.0009(9) 0.0024(8) -0.0084(8)
F6 0.0404(10) 0.0239(9) 0.0441(11) -0.0035(8) -0.0063(8) 0.0050(8)

loop_
_atom_type_symbol
_atom_type_description
_atom_type_scat_dispersion_real
_atom_type_scat_dispersion_imag
_atom_type_scat_source
C C 0.0033 0.0016 'International Tables Vol C Tables 4.2.6.8 and 6.1.1.4'
H H 0.0000 0.0000 'International Tables Vol C Tables 4.2.6.8 and 6.1.1.4'
N N 0.0061 0.0033 'International Tables Vol C Tables 4.2.6.8 and 6.1.1.4'
O O 0.0106 0.0060 'International Tables Vol C Tables 4.2.6.8 and 6.1.1.4'
F F 0.0171 0.0103 'International Tables Vol C Tables 4.2.6.8 and 6.1.1.4'
Ag Ag -0.8971 1.1015 'International Tables Vol C Tables 4.2.6.8 and 6.1.1.4'
P P 0.1023 0.0942 'International Tables Vol C Tables 4.2.6.8 and 6.1.1.4'

loop_
_geom_angle_atom_site_label_1
_geom_angle_atom_site_label_2
_geom_angle_atom_site_label_3
_geom_angle
_geom_angle_site_symmetry_1
_geom_angle_site_symmetry_3
_geom_angle_publ_flag
N1 Ag N4 147.28(8) . 2_655 ?
N1 Ag N3 105.80(7) . 4_465 ?
N4 Ag N3 106.78(7) 2_655 4_465 ?
N1 Ag F1 99.00(7) . 3_666 ?
N4 Ag F1 86.36(7) 2_655 3_666 ?
N3 Ag F1 75.46(6) 4_465 3_666 ?
N1 Ag F2 105.90(7) . 3_665 ?
N4 Ag F2 88.38(7) 2_655 3_665 ?
N3 Ag F2 69.29(7) 4_465 3_665 ?
F1 Ag F2 141.07(5) 3_666 3_665 ?
N1 Ag F5 75.75(7) . 3_666 ?
N4 Ag F5 86.76(7) 2_655 3_666 ?
N3 Ag F5 117.32(6) 4_465 3_666 ?
F1 Ag F5 43.89(4) 3_666 3_666 ?
F2 Ag F5 172.75(5) 3_665 3_666 ?
N1 C1 C2 122.8(2) . . ?
C1 C2 C3 118.6(2) . . ?
C4 C3 C2 119.1(2) . . ?
C4 C3 C6 120.8(2) . . ?
C2 C3 C6 120.1(2) . . ?
C5 C4 C3 118.4(2) . . ?
N1 C5 C4 123.5(2) . . ?
N2 C6 O1 112.7(2) . . ?
N2 C6 C3 129.1(2) . . ?
O1 C6 C3 118.1(2) . . ?
N3 C7 O1 112.5(2) . . ?
N3 C7 C10 128.9(2) . . ?
O1 C7 C10 118.6(2) . . ?
N4 C8 C9 123.2(2) . . ?
C8 C9 C10 118.4(2) . . ?
C11 C10 C9 119.2(2) . . ?
C11 C10 C7 120.6(2) . . ?
C9 C10 C7 120.3(2) . . ?
C10 C11 C12 118.4(2) . . ?
N4 C12 C11 123.2(2) . . ?
C5 N1 C1 117.5(2) . . ?
C5 N1 Ag 122.74(17) . . ?
C1 N1 Ag 119.55(16) . . ?
C6 N2 N3 105.8(2) . . ?
C7 N3 N2 106.3(2) . . ?
C7 N3 Ag 131.10(18) . 4_666 ?
N2 N3 Ag 120.00(15) . 4_666 ?
C12 N4 C8 117.5(2) . . ?
C12 N4 Ag 122.58(17) . 2_645 ?
C8 N4 Ag 119.32(18) . 2_645 ?
C7 O1 C6 102.72(19) . . ?
F4 P F6 179.28(10) . . ?
F4 P F5 89.94(11) . . ?
F6 P F5 90.06(11) . . ?
F4 P F3 90.42(11) . . ?
F6 P F3 89.56(10) . . ?
F5 P F3 179.18(11) . . ?
F4 P F2 90.14(10) . . ?
F6 P F2 90.58(10) . . ?
F5 P F2 90.23(10) . . ?
F3 P F2 90.50(10) . . ?
F4 P F1 89.59(9) . . ?
F6 P F1 89.69(9) . . ?
F5 P F1 89.76(9) . . ?
F3 P F1 89.51(10) . . ?
F2 P F1 179.73(11) . . ?

loop_
_geom_bond_atom_site_label_1
_geom_bond_atom_site_label_2
_geom_bond_distance
_geom_bond_site_symmetry_2
_geom_bond_publ_flag
Ag N1 2.205(2) . ?
Ag N4 2.213(2) 2_655 ?
Ag N3 2.430(2) 4_465 ?
Ag F1 2.8075(18) 3_666 ?
Ag F2 3.1267(18) 3_665 ?
Ag F5 3.1826(18) 3_666 ?
C1 N1 1.348(3) . ?
C1 C2 1.383(4) . ?
C2 C3 1.392(3) . ?
C3 C4 1.387(4) . ?
C3 C6 1.461(3) . ?
C4 C5 1.378(4) . ?
C5 N1 1.344(3) . ?
C6 N2 1.290(3) . ?
C6 O1 1.366(3) . ?
C7 N3 1.296(3) . ?
C7 O1 1.353(3) . ?
C7 C10 1.467(3) . ?
C8 N4 1.350(3) . ?
C8 C9 1.373(4) . ?
C9 C10 1.393(4) . ?
C10 C11 1.384(4) . ?
C11 C12 1.384(4) . ?
C12 N4 1.340(3) . ?
N2 N3 1.409(3) . ?
N3 Ag 2.430(2) 4_666 ?
N4 Ag 2.213(2) 2_645 ?
P F4 1.5948(18) . ?
P F6 1.5954(18) . ?
P F5 1.6003(19) . ?
P F3 1.601(2) . ?
P F2 1.6019(17) . ?
P F1 1.6101(17) . ?

loop_
_geom_torsion_atom_site_label_1
_geom_torsion_atom_site_label_2
_geom_torsion_atom_site_label_3
_geom_torsion_atom_site_label_4
_geom_torsion
_geom_torsion_site_symmetry_1
_geom_torsion_site_symmetry_2
_geom_torsion_site_symmetry_3
_geom_torsion_site_symmetry_4
_geom_torsion_publ_flag
N1 C1 C2 C3 -0.3(5) . . . . ?
C1 C2 C3 C4 0.3(4) . . . . ?
C1 C2 C3 C6 178.2(3) . . . . ?
C2 C3 C4 C5 0.4(4) . . . . ?
C6 C3 C4 C5 -177.5(3) . . . . ?
C3 C4 C5 N1 -1.1(5) . . . . ?
C4 C3 C6 N2 -4.3(5) . . . . ?
C2 C3 C6 N2 177.8(3) . . . . ?
C4 C3 C6 O1 173.4(3) . . . . ?
C2 C3 C6 O1 -4.6(4) . . . . ?
N4 C8 C9 C10 2.0(4) . . . . ?
C8 C9 C10 C11 -2.9(4) . . . . ?
C8 C9 C10 C7 176.2(2) . . . . ?
N3 C7 C10 C11 42.4(4) . . . . ?
O1 C7 C10 C11 -139.0(3) . . . . ?
N3 C7 C10 C9 -136.7(3) . . . . ?
O1 C7 C10 C9 41.9(4) . . . . ?
C9 C10 C11 C12 1.4(4) . . . . ?
C7 C10 C11 C12 -177.7(2) . . . . ?
C10 C11 C12 N4 1.2(4) . . . . ?
C4 C5 N1 C1 1.0(4) . . . . ?
C4 C5 N1 Ag 175.8(2) . . . . ?
C2 C1 N1 C5 -0.3(4) . . . . ?
C2 C1 N1 Ag -175.2(2) . . . . ?
N4 Ag N1 C5 9.8(3) 2_655 . . . ?
N3 Ag N1 C5 -164.9(2) 4_465 . . . ?
F1 Ag N1 C5 -87.5(2) 3_666 . . . ?
F2 Ag N1 C5 122.7(2) 3_665 . . . ?
F5 Ag N1 C5 -50.0(2) 3_666 . . . ?
N4 Ag N1 C1 -175.6(2) 2_655 . . . ?
N3 Ag N1 C1 9.8(2) 4_465 . . . ?
F1 Ag N1 C1 87.1(2) 3_666 . . . ?
F2 Ag N1 C1 -62.7(2) 3_665 . . . ?
F5 Ag N1 C1 124.6(2) 3_666 . . . ?
O1 C6 N2 N3 -0.5(3) . . . . ?
C3 C6 N2 N3 177.3(3) . . . . ?
O1 C7 N3 N2 0.7(3) . . . . ?
C10 C7 N3 N2 179.4(3) . . . . ?
O1 C7 N3 Ag -160.44(17) . . . 4_666 ?
C10 C7 N3 Ag 18.2(5) . . . 4_666 ?
C6 N2 N3 C7 -0.1(3) . . . . ?
C6 N2 N3 Ag 163.53(18) . . . 4_666 ?
C11 C12 N4 C8 -2.3(4) . . . . ?
C11 C12 N4 Ag 168.90(19) . . . 2_645 ?
C9 C8 N4 C12 0.6(4) . . . . ?
C9 C8 N4 Ag -170.8(2) . . . 2_645 ?
N3 C7 O1 C6 -0.9(3) . . . . ?
C10 C7 O1 C6 -179.8(2) . . . . ?
N2 C6 O1 C7 0.8(3) . . . . ?
C3 C6 O1 C7 -177.2(2) . . . . ?
